data_1505839
loop_
_publ_author_name
'Turner, Kristy L.'
'Baker, Thomas M.'
'Islam, Saidul'
'Procter, David J.'
'Stefaniak, Mark'

_publ_contact_author
;

    Madeleine Helliwell 

;
_publ_section_title
;
 Solid-phase approach to tetrahydroquinolones using a sulfur linker
 cleaved by SmI2.
;
_journal_issue 2
_journal_name_full 'Organic letters'
_journal_page_first 329
_journal_page_last 332
_journal_paper_doi 10.1021/ol052730n
_journal_volume 8
_journal_year 2006
_chemical_formula_sum 'C19 H25 N O3'
_chemical_formula_weight 315.40
_chemical_name_systematic
; 

 ? 

;
_space_group_IT_number 14
_symmetry_cell_setting monoclinic
_symmetry_space_group_name_Hall '-P 2ybc'
_symmetry_space_group_name_H-M 'P 1 21/c 1'
_atom_sites_solution_hydrogens geom
_atom_sites_solution_primary direct
_atom_sites_solution_secondary difmap
_audit_creation_method SHELXL-97
_cell_angle_alpha 90.00
_cell_angle_beta 95.950(2)
_cell_angle_gamma 90.00
_cell_formula_units_Z 4
_cell_length_a 14.9879(17)
_cell_length_b 13.5965(16)
_cell_length_c 8.7184(10)
_cell_measurement_reflns_used 2867
_cell_measurement_temperature 100(2)
_cell_measurement_theta_max 26.36
_cell_measurement_theta_min 2.73
_cell_volume 1767.1(4)
_computing_cell_refinement 'Bruker SMART'
_computing_data_collection 'Bruker SMART'
_computing_data_reduction 'Bruker SAINT'
_computing_molecular_graphics 'Bruker SHELXTL'
_computing_publication_material 'Bruker SHELXTL'
_computing_structure_refinement 'SHELXL-97 (Sheldrick, 1997)'
_computing_structure_solution 'SHELXS-97 (Sheldrick, 1990)'
_diffrn_ambient_temperature 100(2)
_diffrn_measured_fraction_theta_full 0.991
_diffrn_measured_fraction_theta_max 0.991
_diffrn_measurement_device_type 'CCD area detector'
_diffrn_measurement_method 'phi and omega scans'
_diffrn_radiation_monochromator graphite
_diffrn_radiation_source 'fine-focus sealed tube'
_diffrn_radiation_type MoK\a
_diffrn_radiation_wavelength 0.71073
_diffrn_reflns_av_R_equivalents 0.0246
_diffrn_reflns_av_sigmaI/netI 0.0302
_diffrn_reflns_limit_h_max 18
_diffrn_reflns_limit_h_min -13
_diffrn_reflns_limit_k_max 15
_diffrn_reflns_limit_k_min -17
_diffrn_reflns_limit_l_max 10
_diffrn_reflns_limit_l_min -10
_diffrn_reflns_number 9922
_diffrn_reflns_theta_full 26.38
_diffrn_reflns_theta_max 26.38
_diffrn_reflns_theta_min 2.03
_exptl_absorpt_coefficient_mu 0.079
_exptl_absorpt_correction_T_max 0.9613
_exptl_absorpt_correction_T_min 0.9539
_exptl_absorpt_correction_type multi-scan
_exptl_absorpt_process_details SADABS
_exptl_crystal_colour colourless
_exptl_crystal_density_diffrn 1.186
_exptl_crystal_density_method 'not measured'
_exptl_crystal_description block
_exptl_crystal_F_000 680
_exptl_crystal_size_max 0.60
_exptl_crystal_size_mid 0.50
_exptl_crystal_size_min 0.50
_refine_diff_density_max 0.213
_refine_diff_density_min -0.170
_refine_diff_density_rms 0.036
_refine_ls_extinction_method none
_refine_ls_goodness_of_fit_ref 1.028
_refine_ls_hydrogen_treatment constr
_refine_ls_matrix_type full
_refine_ls_number_parameters 212
_refine_ls_number_reflns 3584
_refine_ls_number_restraints 0
_refine_ls_restrained_S_all 1.028
_refine_ls_R_factor_all 0.0658
_refine_ls_R_factor_gt 0.0446
_refine_ls_shift/su_max 0.000
_refine_ls_shift/su_mean 0.000
_refine_ls_structure_factor_coef Fsqd
_refine_ls_weighting_details 'calc w=1/[\s^2^(Fo^2^)+(0.0529P)^2^+0.4432P] where P=(Fo^2^+2Fc^2^)/3'
_refine_ls_weighting_scheme calc
_refine_ls_wR_factor_gt 0.1063
_refine_ls_wR_factor_ref 0.1167
_reflns_number_gt 2644
_reflns_number_total 3584
_reflns_threshold_expression >2sigma(I)
_cod_data_source_file ol052730nsi20051110_044913.cif
_cod_data_source_block z:\s2168\work\s2168abs
_cod_depositor_comments
;
The following automatic conversions were performed:

'_symmetry_cell_setting' value 'Monoclinic' changed to 'monoclinic'
according to /home/saulius/struct/CIF-dictionaries/cif_core.dic
dictionary named 'cif_core.dic' version 2.4.1 from 2010-06-29.

Automatic conversion script
Id: cif_fix_values 1715 2011-07-08 13:25:40Z adriana 
;
_cod_original_sg_symbol_H-M P2(1)/c
_cod_database_code 1505839

loop_
_symmetry_equiv_pos_as_xyz
'x, y, z'
'-x, y+1/2, -z+1/2'
'-x, -y, -z'
'x, -y-1/2, z-1/2'

loop_
_atom_site_label
_atom_site_type_symbol
_atom_site_fract_x
_atom_site_fract_y
_atom_site_fract_z
_atom_site_U_iso_or_equiv
_atom_site_adp_type
_atom_site_occupancy
_atom_site_symmetry_multiplicity
_atom_site_calc_flag
_atom_site_refinement_flags
O1 O 0.78156(10) 0.63874(9) -0.36845(12) 0.0538(4) Uani 1 1 d .
O2 O 0.70036(7) 0.44500(8) 0.23740(12) 0.0343(3) Uani 1 1 d .
O3 O 0.80822(8) 0.35382(9) 0.14559(14) 0.0405(3) Uani 1 1 d .
N1 N 0.89011(10) 0.61673(10) -0.17069(14) 0.0363(4) Uani 1 1 d .
C1 C 0.80480(14) 0.63858(11) -0.22853(17) 0.0406(4) Uani 1 1 d .
C2 C 0.74051(12) 0.66317(12) -0.11074(18) 0.0389(4) Uani 1 1 d .
H2 H 0.7543 0.7321 -0.0761 0.047 Uiso 1 1 calc R
C3 C 0.75930(11) 0.59727(11) 0.03266(16) 0.0306(4) Uani 1 1 d .
H3 H 0.7194 0.6183 0.1118 0.037 Uiso 1 1 calc R
C4 C 0.85518(10) 0.61471(10) 0.09523(16) 0.0267(3) Uani 1 1 d .
C5 C 0.88303(10) 0.62446(10) 0.25175(16) 0.0267(3) Uani 1 1 d .
H5 H 0.8404 0.6181 0.3246 0.032 Uiso 1 1 calc R
C6 C 0.97186(11) 0.64334(11) 0.30297(17) 0.0300(3) Uani 1 1 d .
H6 H 0.9900 0.6501 0.4101 0.036 Uiso 1 1 calc R
C7 C 1.03414(12) 0.65225(11) 0.19693(18) 0.0333(4) Uani 1 1 d .
H7 H 1.0952 0.6652 0.2318 0.040 Uiso 1 1 calc R
C8 C 1.00818(12) 0.64240(11) 0.04063(18) 0.0331(4) Uani 1 1 d .
H8 H 1.0514 0.6478 -0.0314 0.040 Uiso 1 1 calc R
C9 C 0.91899(11) 0.62465(10) -0.01044(16) 0.0298(4) Uani 1 1 d .
C10 C 0.95702(15) 0.59822(13) -0.27821(19) 0.0485(5) Uani 1 1 d .
H10A H 0.9276 0.5696 -0.3735 0.073 Uiso 1 1 calc R
H10B H 1.0024 0.5524 -0.2312 0.073 Uiso 1 1 calc R
H10C H 0.9859 0.6603 -0.3019 0.073 Uiso 1 1 calc R
C11 C 0.64341(14) 0.66313(14) -0.1845(2) 0.0514(5) Uani 1 1 d .
H11A H 0.6380 0.7077 -0.2748 0.062 Uiso 1 1 calc R
H11B H 0.6271 0.5960 -0.2215 0.062 Uiso 1 1 calc R
C12 C 0.58009(19) 0.6954(2) -0.0740(3) 0.0841(10) Uani 1 1 d .
H12 H 0.5890 0.7591 -0.0302 0.101 Uiso 1 1 calc R
C13 C 0.5143(2) 0.6445(3) -0.0326(3) 0.1207(15) Uani 1 1 d .
H13A H 0.5029 0.5805 -0.0735 0.145 Uiso 1 1 calc R
H13B H 0.4770 0.6710 0.0390 0.145 Uiso 1 1 calc R
C14 C 0.74125(11) 0.48756(12) -0.00577(17) 0.0337(4) Uani 1 1 d .
H14A H 0.6786 0.4804 -0.0531 0.040 Uiso 1 1 calc R
H14B H 0.7814 0.4664 -0.0829 0.040 Uiso 1 1 calc R
C15 C 0.75545(11) 0.42055(12) 0.13283(17) 0.0303(3) Uani 1 1 d .
C16 C 0.69913(12) 0.38771(13) 0.38227(18) 0.0376(4) Uani 1 1 d .
C17 C 0.78887(14) 0.39526(15) 0.4783(2) 0.0513(5) Uani 1 1 d .
H17A H 0.8351 0.3640 0.4233 0.077 Uiso 1 1 calc R
H17B H 0.7856 0.3620 0.5773 0.077 Uiso 1 1 calc R
H17C H 0.8040 0.4647 0.4966 0.077 Uiso 1 1 calc R
C18 C 0.67335(12) 0.28205(14) 0.34477(19) 0.0427(4) Uani 1 1 d .
H18A H 0.6181 0.2807 0.2740 0.064 Uiso 1 1 calc R
H18B H 0.6636 0.2472 0.4400 0.064 Uiso 1 1 calc R
H18C H 0.7217 0.2499 0.2961 0.064 Uiso 1 1 calc R
C19 C 0.62714(16) 0.44022(18) 0.4604(2) 0.0661(6) Uani 1 1 d .
H19A H 0.6441 0.5093 0.4772 0.099 Uiso 1 1 calc R
H19B H 0.6206 0.4088 0.5598 0.099 Uiso 1 1 calc R
H19C H 0.5701 0.4366 0.3947 0.099 Uiso 1 1 calc R

loop_
_atom_site_aniso_label
_atom_site_aniso_U_11
_atom_site_aniso_U_22
_atom_site_aniso_U_33
_atom_site_aniso_U_23
_atom_site_aniso_U_13
_atom_site_aniso_U_12
O1 0.1058(11) 0.0353(7) 0.0179(6) 0.0022(5) -0.0054(6) -0.0105(7)
O2 0.0440(7) 0.0347(6) 0.0245(5) 0.0037(5) 0.0053(5) 0.0053(5)
O3 0.0409(7) 0.0345(7) 0.0474(7) 0.0073(5) 0.0107(5) 0.0055(5)
N1 0.0683(10) 0.0256(7) 0.0164(6) -0.0004(5) 0.0106(6) -0.0037(7)
C1 0.0806(13) 0.0214(8) 0.0185(7) 0.0022(6) -0.0002(8) -0.0050(8)
C2 0.0651(12) 0.0254(9) 0.0237(8) -0.0001(6) -0.0077(8) 0.0050(8)
C3 0.0446(9) 0.0267(8) 0.0196(7) -0.0014(6) -0.0002(6) 0.0033(7)
C4 0.0424(9) 0.0173(7) 0.0204(7) 0.0011(6) 0.0035(6) 0.0025(6)
C5 0.0409(9) 0.0216(8) 0.0184(7) 0.0013(5) 0.0065(6) 0.0021(6)
C6 0.0439(9) 0.0243(8) 0.0217(7) 0.0023(6) 0.0021(6) 0.0009(7)
C7 0.0418(9) 0.0241(8) 0.0344(9) 0.0034(6) 0.0062(7) 0.0009(7)
C8 0.0505(10) 0.0211(8) 0.0305(8) 0.0027(6) 0.0170(7) 0.0010(7)
C9 0.0548(10) 0.0170(7) 0.0186(7) 0.0007(6) 0.0087(7) 0.0011(7)
C10 0.0918(15) 0.0317(10) 0.0264(9) -0.0068(7) 0.0274(9) -0.0167(9)
C11 0.0736(14) 0.0431(11) 0.0325(9) -0.0040(8) -0.0177(9) 0.0151(9)
C12 0.0762(17) 0.108(2) 0.0587(14) -0.0396(14) -0.0397(13) 0.0602(17)
C13 0.0537(17) 0.227(4) 0.078(2) -0.045(2) -0.0094(15) 0.064(2)
C14 0.0458(10) 0.0308(9) 0.0238(8) -0.0017(6) 0.0010(7) -0.0016(7)
C15 0.0341(9) 0.0282(8) 0.0280(8) -0.0027(6) 0.0004(6) -0.0043(7)
C16 0.0491(10) 0.0397(10) 0.0244(8) 0.0057(7) 0.0053(7) -0.0027(8)
C17 0.0718(13) 0.0482(12) 0.0307(9) 0.0095(8) -0.0107(9) -0.0212(10)
C18 0.0466(11) 0.0450(11) 0.0352(9) 0.0077(8) -0.0011(7) -0.0148(8)
C19 0.0906(17) 0.0710(16) 0.0412(12) 0.0071(10) 0.0289(11) 0.0119(13)

loop_
_atom_type_symbol
_atom_type_description
_atom_type_scat_dispersion_real
_atom_type_scat_dispersion_imag
_atom_type_scat_source
C C 0.0033 0.0016 'International Tables Vol C Tables 4.2.6.8 and 6.1.1.4'
H H 0.0000 0.0000 'International Tables Vol C Tables 4.2.6.8 and 6.1.1.4'
N N 0.0061 0.0033 'International Tables Vol C Tables 4.2.6.8 and 6.1.1.4'
O O 0.0106 0.0060 'International Tables Vol C Tables 4.2.6.8 and 6.1.1.4'

loop_
_geom_angle_atom_site_label_1
_geom_angle_atom_site_label_2
_geom_angle_atom_site_label_3
_geom_angle
C15 O2 C16 120.89(12)
C1 N1 C9 121.80(14)
C1 N1 C10 118.75(14)
C9 N1 C10 118.86(15)
O1 C1 N1 121.75(17)
O1 C1 C2 122.35(18)
N1 C1 C2 115.89(13)
C1 C2 C11 111.03(14)
C1 C2 C3 110.23(13)
C11 C2 C3 115.29(15)
C1 C2 H2 106.6
C11 C2 H2 106.6
C3 C2 H2 106.6
C4 C3 C2 106.89(13)
C4 C3 C14 111.73(13)
C2 C3 C14 111.85(12)
C4 C3 H3 108.8
C2 C3 H3 108.8
C14 C3 H3 108.8
C5 C4 C9 118.67(14)
C5 C4 C3 123.34(14)
C9 C4 C3 117.96(13)
C6 C5 C4 120.99(14)
C6 C5 H5 119.5
C4 C5 H5 119.5
C5 C6 C7 119.55(14)
C5 C6 H6 120.2
C7 C6 H6 120.2
C8 C7 C6 120.55(16)
C8 C7 H7 119.7
C6 C7 H7 119.7
C7 C8 C9 119.77(15)
C7 C8 H8 120.1
C9 C8 H8 120.1
C8 C9 C4 120.45(14)
C8 C9 N1 120.92(14)
C4 C9 N1 118.63(15)
N1 C10 H10A 109.5
N1 C10 H10B 109.5
H10A C10 H10B 109.5
N1 C10 H10C 109.5
H10A C10 H10C 109.5
H10B C10 H10C 109.5
C12 C11 C2 111.76(15)
C12 C11 H11A 109.3
C2 C11 H11A 109.3
C12 C11 H11B 109.3
C2 C11 H11B 109.3
H11A C11 H11B 107.9
C13 C12 C11 125.6(3)
C13 C12 H12 117.2
C11 C12 H12 117.2
C12 C13 H13A 120.0
C12 C13 H13B 120.0
H13A C13 H13B 120.0
C15 C14 C3 113.67(12)
C15 C14 H14A 108.8
C3 C14 H14A 108.8
C15 C14 H14B 108.8
C3 C14 H14B 108.8
H14A C14 H14B 107.7
O3 C15 O2 124.97(14)
O3 C15 C14 124.50(15)
O2 C15 C14 110.52(13)
O2 C16 C17 110.27(14)
O2 C16 C19 101.97(14)
C17 C16 C19 110.71(17)
O2 C16 C18 109.83(13)
C17 C16 C18 112.11(15)
C19 C16 C18 111.52(16)
C16 C17 H17A 109.5
C16 C17 H17B 109.5
H17A C17 H17B 109.5
C16 C17 H17C 109.5
H17A C17 H17C 109.5
H17B C17 H17C 109.5
C16 C18 H18A 109.5
C16 C18 H18B 109.5
H18A C18 H18B 109.5
C16 C18 H18C 109.5
H18A C18 H18C 109.5
H18B C18 H18C 109.5
C16 C19 H19A 109.5
C16 C19 H19B 109.5
H19A C19 H19B 109.5
C16 C19 H19C 109.5
H19A C19 H19C 109.5
H19B C19 H19C 109.5

loop_
_geom_bond_atom_site_label_1
_geom_bond_atom_site_label_2
_geom_bond_distance
O1 C1 1.2335(18)
O2 C15 1.3340(19)
O2 C16 1.4857(18)
O3 C15 1.2012(19)
N1 C1 1.358(2)
N1 C9 1.4232(19)
N1 C10 1.464(2)
C1 C2 1.517(3)
C2 C11 1.529(3)
C2 C3 1.540(2)
C2 H2 1.0000
C3 C4 1.502(2)
C3 C14 1.547(2)
C3 H3 1.0000
C4 C5 1.391(2)
C4 C9 1.402(2)
C5 C6 1.384(2)
C5 H5 0.9500
C6 C7 1.385(2)
C6 H6 0.9500
C7 C8 1.384(2)
C7 H7 0.9500
C8 C9 1.386(2)
C8 H8 0.9500
C10 H10A 0.9800
C10 H10B 0.9800
C10 H10C 0.9800
C11 C12 1.487(3)
C11 H11A 0.9900
C11 H11B 0.9900
C12 C13 1.287(4)
C12 H12 0.9500
C13 H13A 0.9500
C13 H13B 0.9500
C14 C15 1.511(2)
C14 H14A 0.9900
C14 H14B 0.9900
C16 C17 1.512(2)
C16 C19 1.513(3)
C16 C18 1.514(2)
C17 H17A 0.9800
C17 H17B 0.9800
C17 H17C 0.9800
C18 H18A 0.9800
C18 H18B 0.9800
C18 H18C 0.9800
C19 H19A 0.9800
C19 H19B 0.9800
C19 H19C 0.9800

loop_
_geom_torsion_atom_site_label_1
_geom_torsion_atom_site_label_2
_geom_torsion_atom_site_label_3
_geom_torsion_atom_site_label_4
_geom_torsion
C9 N1 C1 O1 174.54(14)
C10 N1 C1 O1 3.4(2)
C9 N1 C1 C2 -5.1(2)
C10 N1 C1 C2 -176.29(13)
O1 C1 C2 C11 13.4(2)
N1 C1 C2 C11 -166.96(15)
O1 C1 C2 C3 142.39(15)
N1 C1 C2 C3 -37.94(19)
C1 C2 C3 C4 58.37(16)
C11 C2 C3 C4 -174.96(13)
C1 C2 C3 C14 -64.21(18)
C11 C2 C3 C14 62.46(19)
C2 C3 C4 C5 137.79(14)
C14 C3 C4 C5 -99.55(16)
C2 C3 C4 C9 -40.15(17)
C14 C3 C4 C9 82.50(16)
C9 C4 C5 C6 -0.2(2)
C3 C4 C5 C6 -178.09(13)
C4 C5 C6 C7 -0.3(2)
C5 C6 C7 C8 0.0(2)
C6 C7 C8 C9 0.8(2)
C7 C8 C9 C4 -1.2(2)
C7 C8 C9 N1 178.37(14)
C5 C4 C9 C8 0.9(2)
C3 C4 C9 C8 178.97(13)
C5 C4 C9 N1 -178.69(13)
C3 C4 C9 N1 -0.65(19)
C1 N1 C9 C8 -153.13(15)
C10 N1 C9 C8 18.0(2)
C1 N1 C9 C4 26.5(2)
C10 N1 C9 C4 -162.36(13)
C1 C2 C11 C12 -175.14(19)
C3 C2 C11 C12 58.6(2)
C2 C11 C12 C13 -121.1(3)
C4 C3 C14 C15 62.41(17)
C2 C3 C14 C15 -177.81(14)
C16 O2 C15 O3 -1.2(2)
C16 O2 C15 C14 177.86(13)
C3 C14 C15 O3 -120.44(17)
C3 C14 C15 O2 60.50(17)
C15 O2 C16 C17 63.39(19)
C15 O2 C16 C19 -178.99(15)
C15 O2 C16 C18 -60.63(19)
